data_7131563
loop_
_publ_author_name
'Zhang, Jiayao'
'Bhattacharya, Saurav'
'M&#xfc;ller, Anja B'
'Kiss, Levente'
'Silvestru, Cristian'
'Kuhnert, Nikolai'
'Kortz, Ulrich'

_publ_section_title
;
 Mixed noble metal-oxo clusters: platinum(IV)-gold(III) oxoanion
 [Pt<sup>IV</sup><sub>2</sub>Au<sup>III</sup><sub>3</sub>O<sub>6</sub>((CH<sub>3</sub>)<sub>2</sub>AsO<sub>2</sub>)<sub>6</sub>]<sup/>.
;
_journal_issue 39
_journal_name_full 'Chemical communications (Cambridge, England)'
_journal_page_first 5918
_journal_page_last 5921
_journal_paper_doi 10.1039/d3cc00243h
_journal_volume 59
_journal_year 2023
_chemical_formula_sum 'C12 H36 As6 Au3 Cl N Na3 O27 Pt2'
_chemical_formula_weight 2161.44
_space_group_crystal_system hexagonal
_space_group_IT_number 176
_space_group_name_Hall '-P 6c'
_space_group_name_H-M_alt 'P 63/m'
_atom_sites_solution_hydrogens geom
_audit_creation_method SHELXL-2018/3
_audit_update_record
;
2023-03-22 deposited with the CCDC.	2023-04-13 downloaded from the CCDC.
;
_cell_angle_alpha 90
_cell_angle_beta 90
_cell_angle_gamma 120
_cell_formula_units_Z 2
_cell_length_a 10.9156(7)
_cell_length_b 10.9156(7)
_cell_length_c 26.8948(18)
_cell_measurement_reflns_used 1944
_cell_measurement_temperature 100(2)
_cell_measurement_theta_max 26.382
_cell_measurement_theta_min 3.719
_cell_volume 2775.2(3)
_computing_cell_refinement 'Bruker SAINT'
_computing_data_collection 'Bruker APEX2'
_computing_data_reduction 'Bruker SAINT'
_computing_molecular_graphics 'Bruker SHELXTL'
_computing_publication_material 'Bruker SHELXTL'
_computing_structure_refinement 'SHELXL-2018/3 (Sheldrick, 2018)'
_computing_structure_solution 'SHELXT 2014/5 (Sheldrick, 2014)'
_diffrn_ambient_temperature 100(2)
_diffrn_measured_fraction_theta_full 0.995
_diffrn_measured_fraction_theta_max 0.995
_diffrn_measurement_device_type 'Bruker APEX-II CCD'
_diffrn_measurement_method '\f and \w scans'
_diffrn_radiation_type MoK\a
_diffrn_radiation_wavelength 0.71073
_diffrn_reflns_av_R_equivalents 0.0735
_diffrn_reflns_av_unetI/netI 0.0244
_diffrn_reflns_Laue_measured_fraction_full 0.995
_diffrn_reflns_Laue_measured_fraction_max 0.995
_diffrn_reflns_limit_h_max 12
_diffrn_reflns_limit_h_min -13
_diffrn_reflns_limit_k_max 13
_diffrn_reflns_limit_k_min -13
_diffrn_reflns_limit_l_max 33
_diffrn_reflns_limit_l_min -33
_diffrn_reflns_number 36290
_diffrn_reflns_point_group_measured_fraction_full 0.995
_diffrn_reflns_point_group_measured_fraction_max 0.995
_diffrn_reflns_theta_full 25.242
_diffrn_reflns_theta_max 26.382
_diffrn_reflns_theta_min 3.719
_exptl_absorpt_coefficient_mu 16.612
_exptl_absorpt_correction_T_max 0.115
_exptl_absorpt_correction_T_min 0.047
_exptl_absorpt_correction_type multi-scan
_exptl_absorpt_process_details SADABS
_exptl_crystal_colour Yellow
_exptl_crystal_density_diffrn 2.587
_exptl_crystal_description Prismatic
_exptl_crystal_F_000 1944
_exptl_crystal_size_max 0.262
_exptl_crystal_size_mid 0.170
_exptl_crystal_size_min 0.130
_refine_diff_density_max 1.407
_refine_diff_density_min -1.045
_refine_diff_density_rms 0.176
_refine_ls_extinction_method none
_refine_ls_goodness_of_fit_ref 0.891
_refine_ls_hydrogen_treatment constr
_refine_ls_matrix_type full
_refine_ls_number_parameters 98
_refine_ls_number_reflns 1944
_refine_ls_number_restraints 0
_refine_ls_restrained_S_all 0.891
_refine_ls_R_factor_all 0.0331
_refine_ls_R_factor_gt 0.0274
_refine_ls_shift/su_max 0.001
_refine_ls_shift/su_mean 0.000
_refine_ls_structure_factor_coef Fsqd
_refine_ls_weighting_details 'w=1/[\s^2^(Fo^2^)+(0.0537P)^2^+9.1816P] where P=(Fo^2^+2Fc^2^)/3'
_refine_ls_weighting_scheme calc
_refine_ls_wR_factor_gt 0.0685
_refine_ls_wR_factor_ref 0.0723
_reflns_Friedel_coverage 0.000
_reflns_number_gt 1707
_reflns_number_total 1944
_reflns_threshold_expression 'I > 2\s(I)'
_cod_data_source_file d3cc00243h2.cif
_cod_data_source_block Na-1a
_cod_depositor_comments
;
The following automatic conversions were performed:

data item '_exptl_absorpt_correction_type' value 'Multi-Scan' was
changed to 'multi-scan' in accordance with the
/home/data/users/saulius/crontab/automatic-downloads/rss-feeds/RSC/lib/dictionaries/cif_core.dic
dictionary named 'cif_core.dic' version 2.4.2 last updated on
2011-04-26.

Automatic conversion script
Id: cif_fix_values 8170 2020-07-09 18:12:32Z antanas 

 Adding full bibliography for 7131563--7131565.cif.
;
_cod_original_cell_volume 2775.2(4)
_cod_database_code 7131563
_shelx_shelxl_version_number 2018/3
_shelx_space_group_comment
;
The symmetry employed for this shelxl refinement is uniquely defined
by the following loop, which should always be used as a source of
symmetry information in preference to the above space-group names.
They are only intended as comments.
;

loop_
_space_group_symop_operation_xyz
'x, y, z'
'x-y, x, z+1/2'
'y, -x+y, z+1/2'
'-y, x-y, z'
'-x+y, -x, z'
'-x, -y, z+1/2'
'-x, -y, -z'
'-x+y, -x, -z-1/2'
'-y, x-y, -z-1/2'
'y, -x+y, -z'
'x-y, x, -z'
'x, y, -z-1/2'

loop_
_atom_site_label
_atom_site_type_symbol
_atom_site_fract_x
_atom_site_fract_y
_atom_site_fract_z
_atom_site_U_iso_or_equiv
_atom_site_adp_type
_atom_site_occupancy
_atom_site_site_symmetry_order
_atom_site_calc_flag
_atom_site_refinement_flags_posn
_atom_site_refinement_flags_adp
_atom_site_refinement_flags_occupancy
_atom_site_disorder_assembly
_atom_site_disorder_group
Au Au -0.15702(4) 0.56058(4) 0.250000 0.02126(16) Uani 0.929(2) 2 d S T P A 1
Au' Au -0.1081(5) 0.5144(6) 0.250000 0.0261(19) Uani 0.071(2) 2 d S T P A 2
Pt Pt -0.333333 0.333333 0.34143(2) 0.02082(13) Uani 1 3 d S T P A .
As As -0.05271(6) 0.63103(6) 0.36329(2) 0.02671(16) Uani 1 1 d . . . . .
Cl Cl 0.333333 0.666667 0.250000 0.0355(8) Uani 1 6 d S T P . .
Na Na 0.1711(4) 0.8190(4) 0.250000 0.0380(9) Uani 1 2 d S T P A .
N N 0.000000 1.000000 0.250000 0.038(3) Uani 1 6 d S T P A .
O1 O -0.2993(5) 0.5001(4) 0.30324(15) 0.0288(9) Uani 1 1 d . . . . .
C1 C 0.1198(7) 0.6955(8) 0.3981(3) 0.0409(17) Uani 1 1 d . . . . .
H1A H 0.103560 0.697207 0.433152 0.061 Uiso 1 1 calc R U . . .
H1B H 0.187251 0.789146 0.387120 0.061 Uiso 1 1 calc R U . . .
H1C H 0.155968 0.632937 0.391800 0.061 Uiso 1 1 calc R U . . .
O2 O -0.1629(4) 0.4640(5) 0.38443(16) 0.0323(10) Uani 1 1 d . . . . .
C2 C -0.1275(9) 0.7552(8) 0.3751(3) 0.0445(17) Uani 1 1 d . . . . .
H2A H -0.222345 0.701350 0.387599 0.067 Uiso 1 1 calc R U . . .
H2B H -0.128041 0.800345 0.344515 0.067 Uiso 1 1 calc R U . . .
H2C H -0.069472 0.825807 0.399026 0.067 Uiso 1 1 calc R U . . .
O3 O -0.0047(4) 0.6416(4) 0.30234(15) 0.0295(9) Uani 1 1 d . . . . .
O4 O 0.1185(8) 1.0033(9) 0.250000 0.057(2) Uani 1 2 d S T P . .
O5 O 0.3361(5) 0.9179(5) 0.31386(19) 0.0382(11) Uani 1 1 d . . . . .

loop_
_atom_site_aniso_label
_atom_site_aniso_U_11
_atom_site_aniso_U_22
_atom_site_aniso_U_33
_atom_site_aniso_U_23
_atom_site_aniso_U_13
_atom_site_aniso_U_12
Au 0.0217(2) 0.0203(2) 0.02018(19) 0.000 0.000 0.00936(15)
Au' 0.028(3) 0.028(3) 0.027(3) 0.000 0.000 0.018(2)
Pt 0.02119(15) 0.02119(15) 0.0201(2) 0.000 0.000 0.01060(8)
As 0.0266(3) 0.0253(3) 0.0225(3) -0.0016(2) -0.0010(2) 0.0087(3)
Cl 0.0326(12) 0.0326(12) 0.041(2) 0.000 0.000 0.0163(6)
Na 0.036(2) 0.0293(19) 0.033(2) 0.000 0.000 0.0046(16)
N 0.038(5) 0.038(5) 0.037(8) 0.000 0.000 0.019(2)
O1 0.040(2) 0.027(2) 0.024(2) 0.0019(17) 0.0020(18) 0.020(2)
C1 0.030(3) 0.046(4) 0.032(4) -0.004(3) -0.008(3) 0.008(3)
O2 0.027(2) 0.032(2) 0.027(2) 0.0012(18) 0.0012(17) 0.0071(19)
C2 0.053(4) 0.041(4) 0.041(4) -0.007(3) 0.000(3) 0.025(4)
O3 0.026(2) 0.032(2) 0.023(2) -0.0039(17) -0.0036(17) 0.0088(19)
O4 0.037(4) 0.054(5) 0.075(6) 0.000 0.000 0.018(4)
O5 0.042(3) 0.032(2) 0.038(3) -0.001(2) 0.000(2) 0.016(2)

loop_
_atom_type_symbol
_atom_type_description
_atom_type_scat_dispersion_real
_atom_type_scat_dispersion_imag
_atom_type_scat_source
C C 0.0033 0.0016 'International Tables Vol C Tables 4.2.6.8 and 6.1.1.4'
O O 0.0106 0.0060 'International Tables Vol C Tables 4.2.6.8 and 6.1.1.4'
As As 0.0499 2.0058 'International Tables Vol C Tables 4.2.6.8 and 6.1.1.4'
Pt Pt -1.7033 8.3905 'International Tables Vol C Tables 4.2.6.8 and 6.1.1.4'
Au Au -2.0133 8.8022 'International Tables Vol C Tables 4.2.6.8 and 6.1.1.4'
Na Na 0.0362 0.0249 'International Tables Vol C Tables 4.2.6.8 and 6.1.1.4'
Cl Cl 0.1484 0.1585 'International Tables Vol C Tables 4.2.6.8 and 6.1.1.4'
N N 0.0061 0.0033 'International Tables Vol C Tables 4.2.6.8 and 6.1.1.4'
H H 0.0000 0.0000 'International Tables Vol C Tables 4.2.6.8 and 6.1.1.4'

loop_
_geom_angle_atom_site_label_1
_geom_angle_atom_site_label_2
_geom_angle_atom_site_label_3
_geom_angle
_geom_angle_site_symmetry_1
_geom_angle_site_symmetry_3
_geom_angle_publ_flag
O1 Au O1 93.4(3) . 12_556 ?
O1 Au O3 174.55(17) . 12_556 ?
O1 Au O3 88.78(18) 12_556 12_556 ?
O1 Au O3 88.78(18) . . ?
O1 Au O3 174.55(17) 12_556 . ?
O3 Au O3 88.6(2) 12_556 . ?
O3 Au' O3 95.5(3) 12_556 . ?
O3 Au' O1 130.5(4) 12_556 . ?
O3 Au' O1 78.0(2) . . ?
O3 Au' O1 78.0(2) 12_556 12_556 ?
O3 Au' O1 130.5(4) . 12_556 ?
O1 Au' O1 70.8(3) . 12_556 ?
O3 Au' O1 94.34(19) 12_556 8_456 ?
O3 Au' O1 157.8(4) . 8_456 ?
O1 Au' O1 110.0(2) . 8_456 ?
O1 Au' O1 71.1(2) 12_556 8_456 ?
O3 Au' O1 157.8(4) 12_556 5_455 ?
O3 Au' O1 94.33(19) . 5_455 ?
O1 Au' O1 71.1(2) . 5_455 ?
O1 Au' O1 110.0(2) 12_556 5_455 ?
O1 Au' O1 70.1(2) 8_456 5_455 ?
O1 Pt O1 94.98(16) 5_455 4_565 ?
O1 Pt O1 94.97(16) 5_455 . ?
O1 Pt O1 94.97(16) 4_565 . ?
O1 Pt O2 87.97(18) 5_455 5_455 ?
O1 Pt O2 85.85(18) 4_565 5_455 ?
O1 Pt O2 176.85(17) . 5_455 ?
O1 Pt O2 176.85(17) 5_455 4_565 ?
O1 Pt O2 87.97(18) 4_565 4_565 ?
O1 Pt O2 85.85(18) . 4_565 ?
O2 Pt O2 91.14(17) 5_455 4_565 ?
O1 Pt O2 85.85(18) 5_455 . ?
O1 Pt O2 176.85(17) 4_565 . ?
O1 Pt O2 87.98(18) . . ?
O2 Pt O2 91.14(17) 5_455 . ?
O2 Pt O2 91.14(17) 4_565 . ?
O2 As O3 114.9(2) . . ?
O2 As C1 105.7(3) . . ?
O3 As C1 103.6(3) . . ?
O2 As C2 112.2(3) . . ?
O3 As C2 109.5(3) . . ?
C1 As C2 110.4(3) . . ?
Na Cl Na 120.0 8_566 9_666 ?
Na Cl Na 120.000(1) 8_566 . ?
Na Cl Na 120.000(1) 9_666 . ?
O5 Na O5 95.1(3) . 12_556 ?
O5 Na O4 93.8(2) . . ?
O5 Na O4 93.8(2) 12_556 . ?
O5 Na O3 159.0(2) . 12_556 ?
O5 Na O3 93.60(16) 12_556 12_556 ?
O4 Na O3 104.7(2) . 12_556 ?
O5 Na O3 93.60(16) . . ?
O5 Na O3 159.0(2) 12_556 . ?
O4 Na O3 104.7(2) . . ?
O3 Na O3 72.3(2) 12_556 . ?
O5 Na Cl 73.76(16) . . ?
O5 Na Cl 73.76(16) 12_556 . ?
O4 Na Cl 161.2(2) . . ?
O3 Na Cl 90.46(16) 12_556 . ?
O3 Na Cl 90.46(16) . . ?
O4 N O4 120.000(7) 8_466 9_676 ?
O4 N O4 120.0 8_466 . ?
O4 N O4 120.000(3) 9_676 . ?
Pt O1 Au 116.4(2) . . ?
Pt O1 Au' 97.2(2) . . ?
Pt O1 Au' 96.5(2) . 9_566 ?
Au O1 Au' 97.80(18) . 9_566 ?
Au' O1 Au' 103.9(2) . 9_566 ?
As O2 Pt 117.9(2) . . ?
As O3 Au' 127.7(3) . . ?
As O3 Au 118.9(2) . . ?
As O3 Na 135.7(2) . . ?
Au' O3 Na 95.7(2) . . ?
Au O3 Na 95.52(17) . . ?
N O4 Na 130.8(5) . . ?

loop_
_geom_bond_atom_site_label_1
_geom_bond_atom_site_label_2
_geom_bond_distance
_geom_bond_site_symmetry_2
_geom_bond_publ_flag
Au O1 1.968(4) . ?
Au O1 1.968(4) 12_556 ?
Au O3 2.015(4) 12_556 ?
Au O3 2.015(4) . ?
Au' O3 1.902(5) 12_556 ?
Au' O3 1.902(5) . ?
Au' O1 2.471(7) . ?
Au' O1 2.471(7) 12_556 ?
Au' O1 2.492(6) 8_456 ?
Au' O1 2.492(6) 5_455 ?
Pt O1 1.957(4) 5_455 ?
Pt O1 1.957(4) 4_565 ?
Pt O1 1.957(4) . ?
Pt O2 2.044(4) 5_455 ?
Pt O2 2.044(4) 4_565 ?
Pt O2 2.044(4) . ?
As O2 1.703(4) . ?
As O3 1.707(4) . ?
As C1 1.896(7) . ?
As C2 1.927(7) . ?
Cl Na 2.974(4) 8_566 ?
Cl Na 2.974(4) 9_666 ?
Cl Na 2.974(4) . ?
Na O5 2.327(6) . ?
Na O5 2.327(6) 12_556 ?
Na O4 2.352(10) . ?
Na O3 2.387(5) 12_556 ?
Na O3 2.387(5) . ?
N O4 1.275(8) 8_466 ?
N O4 1.275(8) 9_676 ?
N O4 1.275(8) . ?
